data_1525894
loop_
_publ_author_name
'Dera, P.'
'Katrusiak, A.'
'Szafranski, M.'

_publ_section_title
;
 Structures of diguanidinium sulfate and guanidinium hydrogen sulfate
;
_journal_name_full 'Polish Journal of Chemistry'
_journal_page_first 1637
_journal_page_last 1644
_journal_volume 74
_journal_year 2000
_chemical_formula_sum 'C H7 N3 O4 S'
_chemical_name_systematic '(C (N H2)3) (H S O4)'
_space_group_IT_number 14
_symmetry_space_group_name_Hall '-P 2yn'
_symmetry_space_group_name_H-M 'P 1 21/n 1'
_cell_angle_alpha 90
_cell_angle_beta 91.107
_cell_angle_gamma 90
_cell_formula_units_Z 4
_cell_length_a 8.121
_cell_length_b 5.0255
_cell_length_c 14.659
_cell_volume 598.153
_citation_journal_id_ASTM PJCHDQ
_cod_data_source_file Dera_PJCHDQ_2000_452.cif
_cod_data_source_block C1H7N3O4S1
_cod_original_cell_volume 598.1527
_cod_original_sg_symbol_Hall '-P 2ybc (x-z,y,z)'
_cod_original_formula_sum 'C1 H7 N3 O4 S1'
_cod_database_code 1525894

loop_
_symmetry_equiv_pos_as_xyz
x,y,z
-x+1/2,y+1/2,-z+1/2
-x,-y,-z
x-1/2,-y-1/2,z-1/2

loop_
_atom_site_label
_atom_site_type_symbol
_atom_site_fract_x
_atom_site_fract_y
_atom_site_fract_z
_atom_site_occupancy
_atom_site_U_iso_or_equiv
O2 O-2 0.5735 0.8912 0.3531 1 0.0
N1 N-3 0.3628 0.4518 0.411 1 0.0
H6 H+1 0.0848 0.2868 0.4332 1 0.0
S1 S+6 0.7339 -0.0067 0.3747 1 0.0
O3 O-2 0.8563 0.8877 0.3121 1 0.0
H2 H+1 0.3641 0.309 0.4433 1 0.0
H4 H+1 0.1275 0.8234 0.3065 1 0.0
H5 H+1 0.3102 0.8422 0.3152 1 0.0
C1 C+4 0.2216 0.5507 0.3809 1 0.0
N3 N-3 0.0828 0.4295 0.4008 1 0.0
O4 O-2 0.727 0.3004 0.3591 1 0.0
O1 O-2 0.7881 -0.0315 0.4682 1 0.0
H7 H+1 -0.0097 0.4932 0.3814 1 0.0
H1 H+1 0.706 0.335 0.3 1 0.0
H3 H+1 0.4537 0.53 0.3982 1 0.0
N2 N-3 0.2195 0.7635 0.3281 1 0.0
